data_7107518
loop_
_publ_author_name
'Zhi-Qiang Jiang'
'Guiyuan Jiang'
'Fei Wang'
'Zhen Zhao'
'Jian Zhang'

_publ_section_title
;
 Ring-size controllable metallamacrocycles as building blocks for the
 construction of microporous metal-organic frameworks
;
_journal_name_full Chem.Commun.
_journal_page_first 3653
_journal_paper_doi 10.1039/c2cc17256a
_journal_volume 48
_journal_year 2012
_chemical_formula_sum 'C24 H20 N4 O13 Zn3'
_chemical_formula_weight 768.55
_chemical_name_systematic
;
?
;
_space_group_IT_number 87
_symmetry_cell_setting tetragonal
_symmetry_space_group_name_Hall '-I 4'
_symmetry_space_group_name_H-M 'I 4/m'
_atom_sites_solution_hydrogens geom
_atom_sites_solution_primary direct
_atom_sites_solution_secondary difmap
_audit_creation_method SHELXL-97
_cell_angle_alpha 90.00
_cell_angle_beta 90.00
_cell_angle_gamma 90.00
_cell_formula_units_Z 8
_cell_length_a 21.265(4)
_cell_length_b 21.265(4)
_cell_length_c 22.666(6)
_cell_measurement_reflns_used 576
_cell_measurement_temperature 293(2)
_cell_measurement_theta_max 23.2
_cell_measurement_theta_min 2.03
_cell_volume 10250(4)
_computing_cell_refinement 'Bruker XSCANS'
_computing_data_collection 'Bruker XSCANS'
_computing_data_reduction 'Bruker SHELXTL'
_computing_molecular_graphics 'Bruker SHELXTL'
_computing_publication_material 'Bruker SHELXTL'
_computing_structure_refinement 'SHELXL-97 (Sheldrick, 1997)'
_computing_structure_solution 'SHELXS-97 (Sheldrick, 1990)'
_diffrn_ambient_temperature 293(2)
_diffrn_detector_area_resol_mean none
_diffrn_measured_fraction_theta_full 0.991
_diffrn_measured_fraction_theta_max 0.991
_diffrn_measurement_device_type 'Bruker P4'
_diffrn_measurement_method '\w scans'
_diffrn_radiation_monochromator graphite
_diffrn_radiation_source 'fine-focus sealed tube'
_diffrn_radiation_type MoK\a
_diffrn_radiation_wavelength 0.71073
_diffrn_reflns_av_R_equivalents 0.0771
_diffrn_reflns_av_sigmaI/netI 0.0444
_diffrn_reflns_limit_h_max 20
_diffrn_reflns_limit_h_min -20
_diffrn_reflns_limit_k_max 20
_diffrn_reflns_limit_k_min -20
_diffrn_reflns_limit_l_max 21
_diffrn_reflns_limit_l_min -21
_diffrn_reflns_number 18872
_diffrn_reflns_theta_full 20.09
_diffrn_reflns_theta_max 20.09
_diffrn_reflns_theta_min 2.25
_diffrn_standards_decay_% none
_diffrn_standards_interval_count none
_diffrn_standards_interval_time none
_diffrn_standards_number none
_exptl_absorpt_coefficient_mu 1.434
_exptl_absorpt_correction_type none
_exptl_absorpt_process_details none
_exptl_crystal_colour colorless
_exptl_crystal_density_diffrn 0.996
_exptl_crystal_density_method 'not measured'
_exptl_crystal_description prism
_exptl_crystal_F_000 3088
_exptl_crystal_size_max .25
_exptl_crystal_size_mid .11
_exptl_crystal_size_min .10
_refine_diff_density_max 0.841
_refine_diff_density_min -0.530
_refine_diff_density_rms 0.101
_refine_ls_extinction_method none
_refine_ls_goodness_of_fit_ref 1.060
_refine_ls_hydrogen_treatment none
_refine_ls_matrix_type full
_refine_ls_number_parameters 204
_refine_ls_number_reflns 2485
_refine_ls_number_restraints 0
_refine_ls_restrained_S_all 1.060
_refine_ls_R_factor_all 0.0945
_refine_ls_R_factor_gt 0.0781
_refine_ls_shift/su_max 0.014
_refine_ls_shift/su_mean 0.001
_refine_ls_structure_factor_coef Fsqd
_refine_ls_weighting_details 'calc w=1/[\s^2^(Fo^2^)+(0.1512P)^2^+32.8513P] where P=(Fo^2^+2Fc^2^)/3'
_refine_ls_weighting_scheme calc
_refine_ls_wR_factor_gt 0.2141
_refine_ls_wR_factor_ref 0.2374
_reflns_number_gt 1944
_reflns_number_total 2485
_reflns_threshold_expression >2sigma(I)
_cod_data_source_file c2cc17256a.txt
_cod_data_source_block 3
_cod_original_sg_symbol_H-M I4/m
_cod_database_code 7107518

loop_
_symmetry_equiv_pos_as_xyz
'x, y, z'
'-x, -y, z'
'-y, x, z'
'y, -x, z'
'x+1/2, y+1/2, z+1/2'
'-x+1/2, -y+1/2, z+1/2'
'-y+1/2, x+1/2, z+1/2'
'y+1/2, -x+1/2, z+1/2'
'-x, -y, -z'
'x, y, -z'
'y, -x, -z'
'-y, x, -z'
'-x+1/2, -y+1/2, -z+1/2'
'x+1/2, y+1/2, -z+1/2'
'y+1/2, -x+1/2, -z+1/2'
'-y+1/2, x+1/2, -z+1/2'

loop_
_atom_site_label
_atom_site_type_symbol
_atom_site_fract_x
_atom_site_fract_y
_atom_site_fract_z
_atom_site_U_iso_or_equiv
_atom_site_adp_type
_atom_site_occupancy
_atom_site_symmetry_multiplicity
_atom_site_calc_flag
_atom_site_refinement_flags
Zn1 Zn 0.68447(5) 0.16891(5) 0.37322(4) 0.0638(6) Uani 1 1 d .
Zn2 Zn 0.77130(8) 0.12035(7) 0.5000 0.0744(7) Uani 1 2 d S
O5 O 0.4470(3) 0.2508(4) 0.0618(3) 0.085(2) Uani 1 1 d .
N2 N 0.6802(5) 0.1662(5) 0.5000 0.067(3) Uani 1 2 d S
O1 O 0.6522(4) 0.2060(4) 0.3045(3) 0.106(2) Uani 1 1 d .
O4 O 0.6739(3) 0.3320(4) 0.0592(3) 0.098(2) Uani 1 1 d .
O3 O 0.7350(4) 0.2892(5) 0.1245(4) 0.129(3) Uani 1 1 d .
O6 O 0.4178(4) 0.2002(5) 0.1425(4) 0.125(3) Uani 1 1 d .
C4 C 0.5705(4) 0.2663(4) 0.1078(4) 0.068(3) Uani 1 1 d .
H4A H 0.5636 0.2835 0.0706 0.082 Uiso 1 1 calc R
C5 C 0.5217(5) 0.2365(5) 0.1385(4) 0.079(3) Uani 1 1 d .
C1 C 0.5895(5) 0.2197(5) 0.2230(4) 0.077(3) Uani 1 1 d .
C3 C 0.6286(5) 0.2697(5) 0.1337(4) 0.069(3) Uani 1 1 d .
C2 C 0.6371(5) 0.2486(5) 0.1911(4) 0.076(3) Uani 1 1 d .
H2A H 0.6761 0.2541 0.2089 0.091 Uiso 1 1 calc R
N1 N 0.6440(4) 0.1818(3) 0.4519(3) 0.076(2) Uani 1 1 d .
C10 C 0.5898(6) 0.2026(7) 0.4717(5) 0.126(5) Uani 1 1 d .
H10A H 0.5564 0.2154 0.4482 0.152 Uiso 1 1 calc R
C6 C 0.5314(5) 0.2139(5) 0.1970(4) 0.083(3) Uani 1 1 d .
H6A H 0.4984 0.1952 0.2175 0.099 Uiso 1 1 calc R
C9 C 0.4583(4) 0.2295(5) 0.1105(5) 0.074(3) Uani 1 1 d .
O2 O 0.5600(5) 0.1666(6) 0.3095(4) 0.168(5) Uani 1 1 d .
C7 C 0.5986(7) 0.1956(6) 0.2821(5) 0.097(4) Uani 1 1 d .
C8 C 0.6816(5) 0.3009(5) 0.1046(5) 0.078(3) Uani 1 1 d .
O1W O 0.8745(14) 0.0579(11) 0.5000 0.276(12) Uani 1 2 d S
N3 N 0.5000 0.0000 0.3764(9) 0.193(9) Uani 1 2 d S
C11 C 0.5293(12) 0.0540(10) 0.4118(10) 0.245(11) Uani 1 1 d .
H11A H 0.5631 0.0381 0.4355 0.368 Uiso 1 1 calc R
H11B H 0.4979 0.0725 0.4368 0.368 Uiso 1 1 calc R
H11C H 0.5453 0.0853 0.3851 0.368 Uiso 1 1 calc R
C12 C 0.5529(12) -0.0249(17) 0.3383(13) 0.344(19) Uani 1 1 d .
H10B H 0.5859 -0.0407 0.3630 0.516 Uiso 1 1 calc R
H10C H 0.5690 0.0084 0.3140 0.516 Uiso 1 1 calc R
H10D H 0.5374 -0.0582 0.3137 0.516 Uiso 1 1 calc R

loop_
_atom_site_aniso_label
_atom_site_aniso_U_11
_atom_site_aniso_U_22
_atom_site_aniso_U_33
_atom_site_aniso_U_23
_atom_site_aniso_U_13
_atom_site_aniso_U_12
Zn1 0.0832(9) 0.0793(9) 0.0289(8) 0.0055(5) -0.0064(5) -0.0050(5)
Zn2 0.1243(14) 0.0753(11) 0.0237(9) 0.000 0.000 -0.0289(9)
O5 0.065(4) 0.152(6) 0.037(4) 0.012(4) -0.006(3) 0.005(4)
N2 0.080(7) 0.084(7) 0.036(7) 0.000 0.000 -0.006(6)
O1 0.125(6) 0.141(7) 0.052(4) 0.037(4) -0.019(5) -0.001(5)
O4 0.078(5) 0.170(7) 0.045(4) 0.025(5) -0.005(3) -0.037(5)
O3 0.088(6) 0.152(8) 0.147(8) 0.058(6) -0.014(6) -0.039(5)
O6 0.074(5) 0.211(9) 0.090(6) 0.044(6) -0.018(4) -0.031(6)
C4 0.074(7) 0.104(7) 0.027(5) 0.006(5) -0.006(5) -0.018(6)
C5 0.092(8) 0.107(8) 0.037(6) 0.003(5) -0.009(6) 0.002(6)
C1 0.086(7) 0.116(8) 0.029(6) 0.004(5) -0.019(6) 0.010(6)
C3 0.083(7) 0.092(7) 0.033(6) 0.003(5) -0.009(5) -0.003(6)
C2 0.076(7) 0.104(8) 0.047(6) 0.004(5) -0.021(5) 0.002(6)
N1 0.116(7) 0.084(5) 0.029(4) 0.010(4) -0.009(5) 0.007(5)
C10 0.106(9) 0.223(15) 0.049(6) -0.015(7) -0.005(6) 0.081(10)
C6 0.086(8) 0.122(9) 0.040(6) 0.008(6) 0.000(5) 0.002(6)
C9 0.055(6) 0.115(8) 0.051(7) -0.007(6) -0.005(6) -0.007(6)
O2 0.129(8) 0.274(13) 0.099(7) 0.097(8) -0.018(6) -0.036(8)
C7 0.089(9) 0.133(10) 0.068(9) 0.023(7) -0.014(8) 0.019(8)
C8 0.063(7) 0.117(8) 0.054(7) -0.001(6) -0.006(6) -0.015(6)
O1W 0.37(3) 0.26(2) 0.20(2) 0.000 0.000 0.07(2)
N3 0.20(2) 0.25(3) 0.126(18) 0.000 0.000 -0.04(2)
C11 0.30(3) 0.22(2) 0.21(2) -0.051(19) -0.07(2) -0.07(2)
C12 0.20(2) 0.48(5) 0.35(4) 0.05(4) 0.16(3) 0.00(3)

loop_
_atom_type_symbol
_atom_type_description
_atom_type_scat_dispersion_real
_atom_type_scat_dispersion_imag
_atom_type_scat_source
C C 0.0033 0.0016 'International Tables Vol C Tables 4.2.6.8 and 6.1.1.4'
H H 0.0000 0.0000 'International Tables Vol C Tables 4.2.6.8 and 6.1.1.4'
N N 0.0061 0.0033 'International Tables Vol C Tables 4.2.6.8 and 6.1.1.4'
O O 0.0106 0.0060 'International Tables Vol C Tables 4.2.6.8 and 6.1.1.4'
Zn Zn 0.2839 1.4301 'International Tables Vol C Tables 4.2.6.8 and 6.1.1.4'

loop_
_geom_angle_atom_site_label_1
_geom_angle_atom_site_label_2
_geom_angle_atom_site_label_3
_geom_angle
_geom_angle_site_symmetry_1
_geom_angle_site_symmetry_3
O1 Zn1 O6 108.4(4) . 15
O1 Zn1 O3 98.8(4) . 13_655
O6 Zn1 O3 107.2(4) 15 13_655
O1 Zn1 N1 121.7(4) . .
O6 Zn1 N1 112.0(4) 15 .
O3 Zn1 N1 107.1(4) 13_655 .
O4 Zn2 O4 82.0(4) 6_655 13_655
O4 Zn2 O5 156.2(3) 6_655 15
O4 Zn2 O5 91.1(3) 13_655 15
O4 Zn2 O5 91.1(3) 6_655 8
O4 Zn2 O5 156.2(3) 13_655 8
O5 Zn2 O5 86.2(4) 15 8
O4 Zn2 N2 106.6(3) 6_655 .
O4 Zn2 N2 106.6(3) 13_655 .
O5 Zn2 N2 97.2(3) 15 .
O5 Zn2 N2 97.2(3) 8 .
C9 O5 Zn2 146.8(6) . 7_544
N1 N2 N1 105.0(10) . 10_556
N1 N2 Zn2 127.4(5) . .
N1 N2 Zn2 127.4(5) 10_556 .
C7 O1 Zn1 126.0(8) . .
C8 O4 Zn2 137.5(7) . 13_655
C8 O3 Zn1 136.4(8) . 13_655
C9 O6 Zn1 128.8(7) . 16_545
C3 C4 C5 118.6(8) . .
C3 C4 H4A 120.7 . .
C5 C4 H4A 120.7 . .
C4 C5 C6 120.5(9) . .
C4 C5 C9 120.0(9) . .
C6 C5 C9 119.4(10) . .
C6 C1 C2 118.1(8) . .
C6 C1 C7 119.1(11) . .
C2 C1 C7 122.8(10) . .
C4 C3 C2 120.1(9) . .
C4 C3 C8 121.6(9) . .
C2 C3 C8 118.0(9) . .
C1 C2 C3 122.5(9) . .
C1 C2 H2A 118.7 . .
C3 C2 H2A 118.7 . .
C10 N1 N2 107.5(8) . .
C10 N1 Zn1 136.8(7) . .
N2 N1 Zn1 115.7(6) . .
C10 C10 N1 110.0(6) 10_556 .
C10 C10 H10A 125.0 10_556 .
N1 C10 H10A 125.0 . .
C1 C6 C5 119.9(10) . .
C1 C6 H6A 120.0 . .
C5 C6 H6A 120.0 . .
O5 C9 O6 124.1(9) . .
O5 C9 C5 121.7(10) . .
O6 C9 C5 114.2(9) . .
O2 C7 O1 120.0(11) . .
O2 C7 C1 124.6(13) . .
O1 C7 C1 115.4(12) . .
O4 C8 O3 121.9(10) . .
O4 C8 C3 121.2(9) . .
O3 C8 C3 116.6(10) . .
C12 N3 C12 110(3) 2_655 .
C12 N3 C11 105.0(17) 2_655 2_655
C12 N3 C11 109.8(16) . 2_655
C12 N3 C11 109.8(16) 2_655 .
C12 N3 C11 105.0(17) . .
C11 N3 C11 117(2) 2_655 .
N3 C11 H11A 109.5 . .
N3 C11 H11B 109.5 . .
H11A C11 H11B 109.5 . .
N3 C11 H11C 109.5 . .
H11A C11 H11C 109.5 . .
H11B C11 H11C 109.5 . .
N3 C12 H10B 109.5 . .
N3 C12 H10C 109.5 . .
H10B C12 H10C 109.5 . .
N3 C12 H10D 109.5 . .
H10B C12 H10D 109.5 . .
H10C C12 H10D 109.5 . .

loop_
_geom_bond_atom_site_label_1
_geom_bond_atom_site_label_2
_geom_bond_distance
_geom_bond_site_symmetry_2
Zn1 O1 1.877(7) .
Zn1 O6 1.908(7) 15
Zn1 O3 1.931(8) 13_655
Zn1 N1 1.998(8) .
Zn2 O4 2.045(7) 6_655
Zn2 O4 2.045(7) 13_655
Zn2 O5 2.051(7) 15
Zn2 O5 2.051(7) 8
Zn2 N2 2.169(11) .
O5 C9 1.216(11) .
O5 Zn2 2.051(7) 7_544
N2 N1 1.375(9) .
N2 N1 1.375(9) 10_556
O1 C7 1.265(13) .
O4 C8 1.235(11) .
O4 Zn2 2.045(7) 13_655
O3 C8 1.247(11) .
O3 Zn1 1.931(8) 13_655
O6 C9 1.287(12) .
O6 Zn1 1.908(7) 16_545
C4 C3 1.370(12) .
C4 C5 1.402(12) .
C4 H4A 0.9300 .
C5 C6 1.424(12) .
C5 C9 1.497(13) .
C1 C6 1.376(13) .
C1 C2 1.386(13) .
C1 C7 1.447(15) .
C3 C2 1.388(12) .
C3 C8 1.464(13) .
C2 H2A 0.9300 .
N1 C10 1.314(12) .
C10 C10 1.28(2) 10_556
C10 H10A 0.9300 .
C6 H6A 0.9300 .
O2 C7 1.200(13) .
N3 C12 1.51(2) 2_655
N3 C12 1.51(2) .
N3 C11 1.533(19) 2_655
N3 C11 1.533(19) .
C11 H11A 0.9600 .
C11 H11B 0.9600 .
C11 H11C 0.9600 .
C12 H10B 0.9600 .
C12 H10C 0.9600 .
C12 H10D 0.9600 .
